data_4514099
loop_
_publ_author_name
'Bhadra, Mohitosh'
'Sasmal, Himadri Sekhar'
'Basu, Arghya'
'Midya, Siba P.'
'Kandambeth, Sharath'
'Pachfule, Pradip'
'Balaraman, Ekambaram'
'Banerjee, Rahul'

_publ_contact_author
;
Dr. Rahul Banerjee

Scientist
Physical/Materials Chemistry Division  
National Chemical Laboratory
Dr. Homi Bhaba Road
Pune 411008, India
;
_publ_section_title
;
 Predesigned Metal-Anchored Building Block for In Situ Generation of Pd
 Nanoparticles in Porous Covalent Organic Framework: Application in
 Heterogeneous Tandem Catalysis.
;
_journal_issue 15
_journal_name_full 'ACS applied materials &amp; interfaces'
_journal_page_first 13785
_journal_page_last 13792
_journal_paper_doi 10.1021/acsami.7b02355
_journal_volume 9
_journal_year 2017
_chemical_formula_moiety 'C15 H10 O2'
_chemical_formula_sum 'C15 H10 O2'
_chemical_formula_weight 222.23
_chemical_name_common
;
 2-phenylbenzofuran-5-carbaldehyde 
;
_chemical_name_systematic
;
 2-phenylbenzofuran-5-carbaldehyde 
;
_space_group_crystal_system monoclinic
_space_group_IT_number 14
_space_group_name_Hall '-P 2yn'
_space_group_name_H-M_alt 'P 1 21/n 1'
_symmetry_space_group_name_Hall '-P 2yn'
_symmetry_space_group_name_H-M 'P 1 21/n 1'
_atom_sites_solution_hydrogens geom
_atom_sites_solution_primary direct
_atom_sites_solution_secondary difmap
_audit_creation_date 2016-11-25
_audit_creation_method
;
Olex2 1.2-beta
(compiled 2016.11.07 svn.r3352 for OlexSys, GUI svn.r5261)
;
_cell_angle_alpha 90.00
_cell_angle_beta 98.894(8)
_cell_angle_gamma 90.00
_cell_formula_units_Z 4
_cell_length_a 8.3515(7)
_cell_length_b 5.6087(4)
_cell_length_c 23.3147(19)
_cell_measurement_reflns_used 1645
_cell_measurement_temperature 293
_cell_measurement_theta_max 70.5720
_cell_measurement_theta_min 5.9310
_cell_volume 1078.95(15)
_computing_cell_refinement
;
CrysAlisPro, Agilent Technologies,
Version 1.171.37.35 (release 13-08-2014 CrysAlis171 .NET)
(compiled Aug 13 2014,18:06:01)
;
_computing_data_collection
;
CrysAlisPro, Agilent Technologies,
Version 1.171.37.35 (release 13-08-2014 CrysAlis171 .NET)
(compiled Aug 13 2014,18:06:01)
;
_computing_data_reduction
;
CrysAlisPro, Agilent Technologies,
Version 1.171.37.35 (release 13-08-2014 CrysAlis171 .NET)
(compiled Aug 13 2014,18:06:01)
;
_computing_molecular_graphics 'Olex2 (Dolomanov et al., 2009)'
_computing_publication_material 'Olex2 (Dolomanov et al., 2009)'
_computing_structure_refinement 'ShelXL (Sheldrick, 2015)'
_computing_structure_solution 'ShelXS (Sheldrick, 2008)'
_diffrn_ambient_temperature 293
_diffrn_detector 'CCD plate'
_diffrn_detector_area_resol_mean 16.1640
_diffrn_detector_type Eos
_diffrn_measured_fraction_theta_full 0.9939
_diffrn_measured_fraction_theta_max 0.9738
_diffrn_measurement_details
;
#__ type_ start__ end____ width___ exp.time_
  1 omega   -4.00   21.00   1.0000    1.0000
omega____ theta____ kappa____ phi______ frames
    -        0.0000  -57.0000   30.0000 25

#__ type_ start__ end____ width___ exp.time_
  2 omega  -15.00   67.00   1.0000    1.0000
omega____ theta____ kappa____ phi______ frames
    -       54.0000  -57.0000  150.0000 82

#__ type_ start__ end____ width___ exp.time_
  3 omega   43.00   69.00   1.0000    1.0000
omega____ theta____ kappa____ phi______ frames
    -      108.0000  -37.0000   90.0000 26

#__ type_ start__ end____ width___ exp.time_
  4 omega  101.00  176.00   1.0000    1.0000
omega____ theta____ kappa____ phi______ frames
    -      108.0000    0.0000  -30.0000 75

#__ type_ start__ end____ width___ exp.time_
  5 omega  108.00  163.00   1.0000    1.0000
omega____ theta____ kappa____ phi______ frames
    -      108.0000  111.0000  -60.0000 55

#__ type_ start__ end____ width___ exp.time_
  6 omega  101.00  177.00   1.0000    1.0000
omega____ theta____ kappa____ phi______ frames
    -      108.0000  111.0000  -30.0000 76

#__ type_ start__ end____ width___ exp.time_
  7 omega   88.00  174.00   1.0000    1.0000
omega____ theta____ kappa____ phi______ frames
    -      108.0000   50.0000   60.0000 86

#__ type_ start__ end____ width___ exp.time_
  8 omega   81.00  110.00   1.0000    1.0000
omega____ theta____ kappa____ phi______ frames
    -       54.0000   57.0000    0.0000 29

#__ type_ start__ end____ width___ exp.time_
  9 omega   44.00   69.00   1.0000    1.0000
omega____ theta____ kappa____ phi______ frames
    -        0.0000   57.0000  120.0000 25

#__ type_ start__ end____ width___ exp.time_
 10 omega   39.00   78.00   1.0000    1.0000
omega____ theta____ kappa____ phi______ frames
    -       54.0000   57.0000    0.0000 39

#__ type_ start__ end____ width___ exp.time_
 11 omega   33.00  116.00   1.0000    1.0000
omega____ theta____ kappa____ phi______ frames
    -       54.0000   57.0000  -60.0000 83

#__ type_ start__ end____ width___ exp.time_
 12 omega   81.00  116.00   1.0000    1.0000
omega____ theta____ kappa____ phi______ frames
    -       54.0000   57.0000 -150.0000 35

#__ type_ start__ end____ width___ exp.time_
 13 omega   44.00   91.00   1.0000    1.0000
omega____ theta____ kappa____ phi______ frames
    -      108.0000  -37.0000 -120.0000 47

#__ type_ start__ end____ width___ exp.time_
 14 omega   45.00  102.00   1.0000    1.0000
omega____ theta____ kappa____ phi______ frames
    -      108.0000  -50.0000  -60.0000 57

#__ type_ start__ end____ width___ exp.time_
 15 omega  -69.00  -30.00   1.0000    1.0000
omega____ theta____ kappa____ phi______ frames
    -        0.0000  -57.0000   30.0000 39
;
_diffrn_measurement_device 'four-circle diffractometer'
_diffrn_measurement_device_type 'SuperNova, Dual, Cu at zero, Eos'
_diffrn_measurement_method '\w scans'
_diffrn_orient_matrix_UB_11 0.0544091000
_diffrn_orient_matrix_UB_12 0.1487954000
_diffrn_orient_matrix_UB_13 -0.0490525000
_diffrn_orient_matrix_UB_21 0.1744342000
_diffrn_orient_matrix_UB_22 -0.0934977000
_diffrn_orient_matrix_UB_23 0.0170786000
_diffrn_orient_matrix_UB_31 -0.0388722000
_diffrn_orient_matrix_UB_32 -0.2109391000
_diffrn_orient_matrix_UB_33 -0.0421476000
_diffrn_radiation_monochromator mirror
_diffrn_radiation_probe x-ray
_diffrn_radiation_type 'Cu K\a'
_diffrn_radiation_wavelength 1.54184
_diffrn_reflns_av_R_equivalents 0.0193
_diffrn_reflns_av_unetI/netI 0.0284
_diffrn_reflns_limit_h_max 9
_diffrn_reflns_limit_h_min -10
_diffrn_reflns_limit_k_max 3
_diffrn_reflns_limit_k_min -6
_diffrn_reflns_limit_l_max 25
_diffrn_reflns_limit_l_min -28
_diffrn_reflns_number 3439
_diffrn_reflns_theta_full 70.55
_diffrn_reflns_theta_max 70.55
_diffrn_reflns_theta_min 5.97
_diffrn_source 'sealed X-ray tube'
_diffrn_source_type 'SuperNova (Cu) X-ray Source'
_exptl_absorpt_coefficient_mu 0.728
_exptl_absorpt_correction_T_max 0.865
_exptl_absorpt_correction_T_min 0.840
_exptl_absorpt_correction_type multi-scan
_exptl_absorpt_process_details
;
CrysAlisPro, Agilent Technologies,
Version 1.171.37.35 (release 13-08-2014 CrysAlis171 .NET)
(compiled Aug 13 2014,18:06:01)
Empirical absorption correction using spherical harmonics,
 implemented in SCALE3 ABSPACK scaling algorithm.
;
_exptl_crystal_colour colourless
_exptl_crystal_colour_lustre clear
_exptl_crystal_colour_primary colourless
_exptl_crystal_density_diffrn 1.368
_exptl_crystal_density_method 'not measured'
_exptl_crystal_description needle
_exptl_crystal_F_000 464
_exptl_crystal_size_max 0.4
_exptl_crystal_size_mid 0.2
_exptl_crystal_size_min 0.2
_refine_diff_density_max 0.186
_refine_diff_density_min -0.159
_refine_diff_density_rms 0.035
_refine_ls_extinction_method none
_refine_ls_goodness_of_fit_ref 1.048
_refine_ls_hydrogen_treatment constr
_refine_ls_matrix_type full
_refine_ls_number_parameters 154
_refine_ls_number_reflns 2009
_refine_ls_number_restraints 0
_refine_ls_restrained_S_all 1.048
_refine_ls_R_factor_all 0.0529
_refine_ls_R_factor_gt 0.0453
_refine_ls_shift/su_max 0.000
_refine_ls_shift/su_mean 0.000
_refine_ls_structure_factor_coef Fsqd
_refine_ls_weighting_details 'calc w=1/[\s^2^(Fo^2^)+(0.0691P)^2^+0.1427P] where P=(Fo^2^+2Fc^2^)/3'
_refine_ls_weighting_scheme calc
_refine_ls_wR_factor_gt 0.1216
_refine_ls_wR_factor_ref 0.1314
_reflns_number_gt 1685
_reflns_number_total 2009
_reflns_threshold_expression >2sigma(I)
_cod_data_source_file am7b02355_si_002.cif
_cod_data_source_block 2-phenylbenzofuran-5-carbaldehyde
_cod_database_code 4514099
_chemical_oxdiff_formula 'C12 H13 O15'
_reflns_odcompleteness_completeness 99.39
_reflns_odcompleteness_iscentric 1
_reflns_odcompleteness_theta 66.97
_olex2_refinement_description
;
1. Fixed Uiso
 At 1.2 times of:
  All C(H) groups
2.a Aromatic/amide H refined with riding coordinates:
 C6(H6), C8(H8), C9(H9), C10(H10), C11(H11), C13(H13), C14(H14), C15(H15),
 C16(H16), C17(H17)
;
_olex2_date_sample_data_collection 1455560244.98
_olex2_submission_special_instructions 'No special instructions were received'

loop_
_space_group_symop_id
_space_group_symop_operation_xyz
1 'x, y, z'
2 '-x+1/2, y+1/2, -z+1/2'
3 '-x, -y, -z'
4 'x-1/2, -y-1/2, z-1/2'

loop_
_atom_site_label
_atom_site_type_symbol
_atom_site_fract_x
_atom_site_fract_y
_atom_site_fract_z
_atom_site_U_iso_or_equiv
_atom_site_adp_type
_atom_site_occupancy
_atom_site_calc_flag
_atom_site_refinement_flags_posn
O1 O 0.11587(13) 0.28300(18) 0.06961(4) 0.0503(3) Uani 1 d .
O2 O 0.47497(18) 0.8982(3) -0.09874(6) 0.0777(4) Uani 1 d .
C3 C 0.18063(18) 0.3695(3) 0.02338(6) 0.0468(4) Uani 1 d .
C4 C 0.32514(19) 0.5968(3) -0.05808(7) 0.0514(4) Uani 1 d .
C5 C 0.26049(17) 0.5850(3) 0.03805(6) 0.0457(4) Uani 1 d .
C6 C 0.1698(2) 0.2618(3) -0.03045(7) 0.0540(4) Uani 1 d .
H6 H 0.1156 0.1181 -0.0388 0.065 Uiso 1 calc R
C7 C 0.08979(18) 0.3982(3) 0.16735(6) 0.0477(4) Uani 1 d .
C8 C 0.0009(2) 0.1930(3) 0.17371(7) 0.0600(5) Uani 1 d .
H8 H -0.0152 0.0810 0.1440 0.072 Uiso 1 calc R
C9 C 0.33478(18) 0.7012(3) -0.00352(6) 0.0490(4) Uani 1 d .
H9 H 0.3893 0.8445 0.0049 0.059 Uiso 1 calc R
C10 C 0.4015(2) 0.7117(4) -0.10349(7) 0.0613(5) Uani 1 d .
H10 H 0.3925 0.6343 -0.1391 0.074 Uiso 1 calc R
C11 C 0.24106(19) 0.6309(3) 0.09716(7) 0.0486(4) Uani 1 d .
H11 H 0.2809 0.7615 0.1195 0.058 Uiso 1 calc R
C12 C 0.15419(18) 0.4488(3) 0.11418(6) 0.0476(4) Uani 1 d .
C13 C 0.2438(2) 0.3798(3) -0.07066(7) 0.0560(4) Uani 1 d .
H13 H 0.2400 0.3140 -0.1075 0.067 Uiso 1 calc R
C14 C 0.1142(2) 0.5606(3) 0.21322(7) 0.0564(4) Uani 1 d .
H14 H 0.1747 0.6978 0.2100 0.068 Uiso 1 calc R
C15 C 0.0495(2) 0.5195(3) 0.26322(8) 0.0643(5) Uani 1 d .
H15 H 0.0665 0.6292 0.2934 0.077 Uiso 1 calc R
C16 C -0.0399(2) 0.3174(4) 0.26877(8) 0.0661(5) Uani 1 d .
H16 H -0.0840 0.2909 0.3025 0.079 Uiso 1 calc R
C17 C -0.0638(2) 0.1547(4) 0.22418(8) 0.0676(5) Uani 1 d .
H17 H -0.1240 0.0176 0.2279 0.081 Uiso 1 calc R

loop_
_atom_site_aniso_label
_atom_site_aniso_U_11
_atom_site_aniso_U_22
_atom_site_aniso_U_33
_atom_site_aniso_U_23
_atom_site_aniso_U_13
_atom_site_aniso_U_12
O1 0.0571(6) 0.0471(6) 0.0475(6) -0.0012(5) 0.0104(5) -0.0036(5)
O2 0.0963(10) 0.0770(9) 0.0652(8) 0.0081(7) 0.0297(7) -0.0064(8)
C3 0.0486(8) 0.0471(8) 0.0447(8) 0.0020(6) 0.0067(6) 0.0060(6)
C4 0.0516(8) 0.0565(9) 0.0461(8) 0.0047(7) 0.0079(7) 0.0132(7)
C5 0.0455(7) 0.0479(8) 0.0435(8) 0.0003(6) 0.0058(6) 0.0045(6)
C6 0.0608(9) 0.0489(9) 0.0517(9) -0.0049(7) 0.0065(7) 0.0034(7)
C7 0.0469(8) 0.0506(9) 0.0457(8) 0.0051(7) 0.0069(6) 0.0038(7)
C8 0.0639(10) 0.0592(10) 0.0568(10) 0.0028(8) 0.0090(8) -0.0083(8)
C9 0.0495(8) 0.0490(9) 0.0487(8) 0.0028(7) 0.0084(6) 0.0041(7)
C10 0.0665(11) 0.0695(12) 0.0502(9) 0.0060(8) 0.0164(8) 0.0127(9)
C11 0.0518(8) 0.0487(8) 0.0456(8) -0.0019(7) 0.0082(6) -0.0022(7)
C12 0.0493(8) 0.0480(8) 0.0445(8) -0.0006(6) 0.0039(6) 0.0024(7)
C13 0.0623(10) 0.0605(10) 0.0449(8) -0.0037(7) 0.0076(7) 0.0121(8)
C14 0.0637(10) 0.0541(9) 0.0544(9) 0.0003(7) 0.0187(8) -0.0012(8)
C15 0.0740(11) 0.0662(11) 0.0562(10) -0.0005(8) 0.0214(8) 0.0068(9)
C16 0.0645(11) 0.0770(13) 0.0604(10) 0.0147(9) 0.0214(8) 0.0100(9)
C17 0.0655(11) 0.0693(12) 0.0697(11) 0.0155(10) 0.0160(9) -0.0107(9)

loop_
_atom_type_symbol
_atom_type_description
_atom_type_scat_dispersion_real
_atom_type_scat_dispersion_imag
_atom_type_scat_source
C C 0.0181 0.0091 'International Tables Vol C Tables 4.2.6.8 and 6.1.1.4'
H H 0.0000 0.0000 'International Tables Vol C Tables 4.2.6.8 and 6.1.1.4'
O O 0.0492 0.0322 'International Tables Vol C Tables 4.2.6.8 and 6.1.1.4'

loop_
_geom_angle_atom_site_label_1
_geom_angle_atom_site_label_2
_geom_angle_atom_site_label_3
_geom_angle
C3 O1 C12 106.11(12)
O1 C3 C5 110.25(13)
O1 C3 C6 125.56(15)
C6 C3 C5 124.19(15)
C9 C4 C10 120.31(16)
C9 C4 C13 120.95(15)
C13 C4 C10 118.74(15)
C3 C5 C11 105.64(13)
C9 C5 C3 118.82(14)
C9 C5 C11 135.54(15)
C13 C6 C3 115.86(16)
C8 C7 C12 121.82(15)
C8 C7 C14 118.41(15)
C14 C7 C12 119.76(15)
C17 C8 C7 120.27(17)
C5 C9 C4 118.09(16)
O2 C10 C4 125.83(17)
C12 C11 C5 107.03(14)
O1 C12 C7 115.63(13)
C11 C12 O1 110.97(14)
C11 C12 C7 133.35(15)
C6 C13 C4 122.08(15)
C15 C14 C7 120.60(17)
C16 C15 C14 120.50(18)
C15 C16 C17 119.60(17)
C16 C17 C8 120.61(18)

loop_
_geom_bond_atom_site_label_1
_geom_bond_atom_site_label_2
_geom_bond_distance
O1 C3 1.3674(18)
O1 C12 1.3946(18)
O2 C10 1.209(2)
C3 C5 1.397(2)
C3 C6 1.383(2)
C4 C9 1.391(2)
C4 C10 1.467(2)
C4 C13 1.402(2)
C5 C9 1.391(2)
C5 C11 1.436(2)
C6 C13 1.371(2)
C7 C8 1.390(2)
C7 C12 1.454(2)
C7 C14 1.396(2)
C8 C17 1.386(2)
C11 C12 1.347(2)
C14 C15 1.378(2)
C15 C16 1.374(3)
C16 C17 1.374(3)
